data_4021459
loop_
_publ_author_name
'Natalia P\'erez-Hern\'andez'
'Mart\'in Febles'
'Cirilo P\'erez'
'Mat\'ias L. Rodr\'iguez'
'Concepci\'on Foces-Foces'
'Julio D. Mart\'in'

_publ_section_title
;
 Synthesis and Structure of Hydroxyl Acids of General Structure
 7,7-Alkenyl/alkynyl-5-hydroxymethyl-6-oxabicyclo[3.2.1]octane-
 1-carboxylic Acid
;
_journal_name_full 'Journal of Organic Chemistry'
_journal_page_first 1139
_journal_page_last 1151
_journal_paper_doi 10.1021/jo052237p
_journal_volume 71
_journal_year 2006
_chemical_formula_moiety 'C13 H13 I O3'
_chemical_formula_sum 'C13 H13 I O3'
_chemical_formula_weight 344.13
_chemical_name_systematic
;
 (1R*, 5R*)-7,7-diethylnyl-5-iodomethyl-6-
oxabicyclo[3.2.1]octane-1-carboxylic acid 
;
_space_group_IT_number 14
_symmetry_cell_setting monoclinic
_symmetry_space_group_name_Hall '-P 2ybc'
_symmetry_space_group_name_H-M 'P 1 21/c 1'
_atom_sites_solution_hydrogens geom
_atom_sites_solution_primary direct
_atom_sites_solution_secondary difmap
_audit_creation_method SHELXL-97
_cell_angle_alpha 90.00
_cell_angle_beta 91.113(3)
_cell_angle_gamma 90.00
_cell_formula_units_Z 4
_cell_length_a 8.0850(4)
_cell_length_b 7.4740(3)
_cell_length_c 21.7980(11)
_cell_measurement_reflns_used 2901
_cell_measurement_temperature 293(2)
_cell_measurement_theta_max 27.43
_cell_measurement_theta_min 1.87
_cell_volume 1316.95(11)
_computing_cell_refinement 'HKL Denzo and Scalepack (Otwinowski & Minor 1997)'
_computing_data_collection 'Collect (Nonius BV, 2000)'
_computing_data_reduction 'HKL Denzo and Scalepak (Otwinowski & Minor, 1997)'
_computing_molecular_graphics 'PLATON (Spek, 2003)'
_computing_publication_material 'SHELXL-97, WinGX (Farrugia, 1999) and PLATON'
_computing_structure_refinement 'SHELXL-97 (Sheldrick, 1997)'
_computing_structure_solution 'SIR97 (Altomare et al., 1999)'
_diffrn_ambient_temperature 293(2)
_diffrn_detector_area_resol_mean 9
_diffrn_measured_fraction_theta_full 0.967
_diffrn_measured_fraction_theta_max 0.967
_diffrn_measurement_device '95mm CCD camera on \k-goniostat'
_diffrn_measurement_device_type KappaCCD
_diffrn_measurement_method '\f and \w'
_diffrn_radiation_monochromator 'horizontally mounted graphite crystal'
_diffrn_radiation_source 'fine-focus sealed tube'
_diffrn_radiation_type MoK\a
_diffrn_radiation_wavelength 0.71073
_diffrn_reflns_av_R_equivalents 0.0472
_diffrn_reflns_av_sigmaI/netI 0.0385
_diffrn_reflns_limit_h_max 10
_diffrn_reflns_limit_h_min -8
_diffrn_reflns_limit_k_max 9
_diffrn_reflns_limit_k_min -9
_diffrn_reflns_limit_l_max 28
_diffrn_reflns_limit_l_min -25
_diffrn_reflns_number 9652
_diffrn_reflns_theta_full 27.43
_diffrn_reflns_theta_max 27.43
_diffrn_reflns_theta_min 1.87
_exptl_absorpt_coefficient_mu 2.425
_exptl_absorpt_correction_T_max 0.4592
_exptl_absorpt_correction_T_min 0.2635
_exptl_absorpt_correction_type 'MULABS(Blessing, 1995)'
_exptl_crystal_colour colourless
_exptl_crystal_density_diffrn 1.736
_exptl_crystal_density_method 'not measured'
_exptl_crystal_description prism
_exptl_crystal_F_000 672
_exptl_crystal_size_max 0.75
_exptl_crystal_size_mid 0.38
_exptl_crystal_size_min 0.38
_refine_diff_density_max 1.373
_refine_diff_density_min -1.585
_refine_diff_density_rms 0.149
_refine_ls_extinction_method none
_refine_ls_goodness_of_fit_ref 1.080
_refine_ls_hydrogen_treatment mixed
_refine_ls_matrix_type full
_refine_ls_number_parameters 155
_refine_ls_number_reflns 2901
_refine_ls_number_restraints 0
_refine_ls_restrained_S_all 1.080
_refine_ls_R_factor_all 0.0880
_refine_ls_R_factor_gt 0.0770
_refine_ls_shift/su_max 0.002
_refine_ls_shift/su_mean 0.000
_refine_ls_structure_factor_coef Fsqd
_refine_ls_weighting_details 'calc w=1/[\s^2^(Fo^2^)+(0.0936P)^2^+6.0882P] where P=(Fo^2^+2Fc^2^)/3'
_refine_ls_weighting_scheme calc
_refine_ls_wR_factor_gt 0.2018
_refine_ls_wR_factor_ref 0.2160
_reflns_number_gt 2536
_reflns_number_total 2901
_reflns_threshold_expression >2sigma(I)
_cod_data_source_file jo052237psi20051102_104042_4.cif
_cod_depositor_comments
;
The following automatic conversions were performed:
'_symmetry_cell_setting' value 'Monoclinic' changed to 'monoclinic'
according to '/home/saulius/struct/CIF-dictionaries/cif_core.dic'
dictionary named 'cif_core.dic' version 2.4.1 from 2010-06-29.

Automatic conversion script
Id: cif_fix_enum 1527 2010-12-29 10:47:43Z saulius 
;
_cod_original_sg_symbol_H-M 'P 21/c'
_cod_database_code 4021459

loop_
_symmetry_equiv_pos_as_xyz
'x, y, z'
'-x, y+1/2, -z+1/2'
'-x, -y, -z'
'x, -y-1/2, z-1/2'

loop_
_atom_site_label
_atom_site_type_symbol
_atom_site_fract_x
_atom_site_fract_y
_atom_site_fract_z
_atom_site_U_iso_or_equiv
_atom_site_adp_type
_atom_site_occupancy
_atom_site_symmetry_multiplicity
_atom_site_calc_flag
_atom_site_refinement_flags
I1 I 0.16884(7) 0.51914(9) 0.42466(3) 0.0794(3) Uani 1 1 d .
O1 O -0.0762(5) 0.2591(6) 0.32708(16) 0.0439(10) Uani 1 1 d .
O3 O -0.3011(5) 0.0527(7) 0.49510(18) 0.0500(11) Uani 1 1 d .
O4 O -0.4724(6) -0.0292(7) 0.41898(19) 0.0536(12) Uani 1 1 d .
H4 H -0.5430 -0.0136 0.4449 0.080 Uiso 1 1 calc R
C1 C 0.0534(6) 0.1663(9) 0.3616(2) 0.0393(12) Uani 1 1 d .
C2 C 0.1059(9) -0.0012(10) 0.3257(3) 0.0543(17) Uani 1 1 d .
H2A H 0.1639 0.0328 0.2897 0.065 Uiso 1 1 d R
H2B H 0.1779 -0.0732 0.3517 0.065 Uiso 1 1 d R
C3 C -0.0441(9) -0.1127(11) 0.3077(3) 0.0581(17) Uani 1 1 d .
H3A H -0.0981 -0.0537 0.2737 0.070 Uiso 1 1 d R
H3B H -0.0101 -0.2307 0.2957 0.070 Uiso 1 1 d R
C4 C -0.1717(8) -0.1300(9) 0.3579(3) 0.0466(13) Uani 1 1 d .
H4A H -0.2757 -0.1700 0.3399 0.056 Uiso 1 1 d R
H4B H -0.1317 -0.2180 0.3859 0.056 Uiso 1 1 d R
C5 C -0.1973(6) 0.0468(8) 0.3930(2) 0.0333(11) Uani 1 1 d .
C6 C -0.0327(6) 0.1084(8) 0.4196(2) 0.0363(11) Uani 1 1 d .
H6A H 0.0243 0.0114 0.4396 0.044 Uiso 1 1 d R
H6B H -0.0457 0.2054 0.4476 0.044 Uiso 1 1 d R
C7 C -0.3296(6) 0.0246(7) 0.4404(2) 0.0336(11) Uani 1 1 d .
C8 C 0.1994(7) 0.2899(10) 0.3674(3) 0.0516(15) Uani 1 1 d .
H8A H 0.2254 0.3319 0.3274 0.062 Uiso 1 1 d R
H8B H 0.2904 0.2219 0.3844 0.062 Uiso 1 1 d R
C9 C -0.2369(6) 0.2062(8) 0.3481(2) 0.0369(12) Uani 1 1 d .
C10 C -0.3440(7) 0.1566(10) 0.2947(3) 0.0470(14) Uani 1 1 d .
C11 C -0.4299(10) 0.1236(14) 0.2532(3) 0.070(2) Uani 1 1 d .
H11 H -0.4999 0.0966 0.2182 0.083 Uiso 1 1 d R
C12 C -0.3129(7) 0.3560(9) 0.3807(3) 0.0431(13) Uani 1 1 d .
C13 C -0.3730(10) 0.4735(10) 0.4075(4) 0.0621(19) Uani 1 1 d .
H13 H -0.4230 0.5675 0.4305 0.075 Uiso 1 1 d R

loop_
_atom_site_aniso_label
_atom_site_aniso_U_11
_atom_site_aniso_U_22
_atom_site_aniso_U_33
_atom_site_aniso_U_23
_atom_site_aniso_U_13
_atom_site_aniso_U_12
I1 0.0466(4) 0.0761(5) 0.1158(6) -0.0167(3) 0.0092(3) -0.0061(2)
O1 0.0291(18) 0.071(3) 0.0321(18) 0.0202(18) 0.0041(14) -0.0041(18)
O3 0.033(2) 0.087(3) 0.0299(19) 0.005(2) 0.0073(15) -0.002(2)
O4 0.032(2) 0.093(4) 0.036(2) 0.000(2) 0.0081(16) -0.016(2)
C1 0.026(2) 0.063(3) 0.029(2) 0.005(2) 0.0039(18) 0.001(2)
C2 0.041(3) 0.079(5) 0.044(3) -0.002(3) 0.017(3) 0.007(3)
C3 0.052(4) 0.077(5) 0.046(3) -0.014(3) 0.015(3) 0.005(3)
C4 0.039(3) 0.053(3) 0.048(3) -0.006(3) 0.008(2) 0.003(3)
C5 0.025(2) 0.050(3) 0.025(2) 0.006(2) 0.0051(17) 0.002(2)
C6 0.024(2) 0.056(3) 0.029(2) 0.006(2) 0.0036(18) 0.004(2)
C7 0.027(2) 0.046(3) 0.029(2) 0.009(2) 0.0041(18) 0.001(2)
C8 0.028(3) 0.076(4) 0.052(3) 0.010(3) 0.009(2) -0.003(3)
C9 0.025(2) 0.057(3) 0.029(2) 0.012(2) 0.0011(18) -0.003(2)
C10 0.038(3) 0.069(4) 0.034(3) 0.008(3) -0.002(2) -0.002(3)
C11 0.057(4) 0.108(7) 0.043(3) -0.001(4) -0.014(3) 0.000(4)
C12 0.029(3) 0.051(3) 0.049(3) 0.011(3) -0.001(2) -0.002(2)
C13 0.045(4) 0.058(4) 0.083(5) -0.005(4) 0.005(4) -0.003(3)

loop_
_atom_type_symbol
_atom_type_description
_atom_type_scat_dispersion_real
_atom_type_scat_dispersion_imag
_atom_type_scat_source
C C 0.0033 0.0016 'International Tables Vol C Tables 4.2.6.8 and 6.1.1.4'
H H 0.0000 0.0000 'International Tables Vol C Tables 4.2.6.8 and 6.1.1.4'
O O 0.0106 0.0060 'International Tables Vol C Tables 4.2.6.8 and 6.1.1.4'
I I -0.4742 1.8119 'International Tables Vol C Tables 4.2.6.8 and 6.1.1.4'

loop_
_geom_angle_atom_site_label_1
_geom_angle_atom_site_label_2
_geom_angle_atom_site_label_3
_geom_angle
C9 O1 C1 110.5(4)
C7 O4 H4 109.5
O1 C1 C8 107.9(5)
O1 C1 C6 103.3(4)
C8 C1 C6 118.4(5)
O1 C1 C2 109.2(5)
C8 C1 C2 108.6(5)
C6 C1 C2 109.1(5)
C3 C2 C1 110.6(5)
C3 C2 H2A 109.6
C1 C2 H2A 110.2
C3 C2 H2B 108.3
C1 C2 H2B 108.9
H2A C2 H2B 109.2
C2 C3 C4 114.1(5)
C2 C3 H3A 107.3
C4 C3 H3A 106.8
C2 C3 H3B 110.1
C4 C3 H3B 108.6
H3A C3 H3B 109.8
C3 C4 C5 112.5(5)
C3 C4 H4A 109.2
C5 C4 H4A 110.0
C3 C4 H4B 107.1
C5 C4 H4B 108.8
H4A C4 H4B 109.2
C7 C5 C6 113.6(4)
C7 C5 C4 110.4(5)
C6 C5 C4 109.0(4)
C7 C5 C9 111.8(4)
C6 C5 C9 100.1(4)
C4 C5 C9 111.6(4)
C5 C6 C1 100.5(4)
C5 C6 H6A 110.8
C1 C6 H6A 111.7
C5 C6 H6B 111.7
C1 C6 H6B 112.0
H6A C6 H6B 109.9
O3 C7 O4 123.3(5)
O3 C7 C5 121.6(5)
O4 C7 C5 115.1(5)
C1 C8 I1 116.3(4)
C1 C8 H8A 108.1
I1 C8 H8A 107.4
C1 C8 H8B 107.6
I1 C8 H8B 107.1
H8A C8 H8B 110.2
O1 C9 C12 109.4(5)
O1 C9 C10 109.6(4)
C12 C9 C10 109.1(5)
O1 C9 C5 103.4(4)
C12 C9 C5 111.0(4)
C10 C9 C5 114.1(5)
C11 C10 C9 177.7(8)
C10 C11 H11 179.0
C13 C12 C9 178.9(7)
C12 C13 H13 178.2

loop_
_geom_bond_atom_site_label_1
_geom_bond_atom_site_label_2
_geom_bond_distance
I1 C8 2.136(7)
O1 C9 1.441(6)
O1 C1 1.454(6)
O3 C7 1.228(7)
O4 C7 1.301(7)
O4 H4 0.8200
C1 C8 1.502(8)
C1 C6 1.519(7)
C1 C2 1.540(9)
C2 C3 1.517(11)
C2 H2A 0.9563
C2 H2B 0.9679
C3 C4 1.525(8)
C3 H3A 0.9601
C3 H3B 0.9616
C4 C5 1.543(8)
C4 H4A 0.9683
C4 H4B 0.9497
C5 C7 1.510(7)
C5 C6 1.512(7)
C5 C9 1.572(7)
C6 H6A 0.9593
C6 H6B 0.9548
C8 H8A 0.9540
C8 H8B 0.9625
C9 C12 1.467(9)
C9 C10 1.484(8)
C10 C11 1.156(9)
C11 H11 0.9624
C12 C13 1.166(10)
C13 H13 0.9572

loop_
_geom_hbond_atom_site_label_D
_geom_hbond_atom_site_label_H
_geom_hbond_atom_site_label_A
_geom_hbond_distance_DH
_geom_hbond_distance_HA
_geom_hbond_distance_DA
_geom_hbond_angle_DHA
_geom_hbond_site_symmetry_A
O4 H4 O3 0.82 1.86 2.650(6) 162.8 3_456
C13 H13 I1 0.96 3.32 3.746(8) 109.3 1_455

loop_
_geom_torsion_atom_site_label_1
_geom_torsion_atom_site_label_2
_geom_torsion_atom_site_label_3
_geom_torsion_atom_site_label_4
_geom_torsion
C9 O1 C1 C8 -146.8(5)
C9 O1 C1 C6 -20.6(6)
C9 O1 C1 C2 95.3(5)
O1 C1 C2 C3 -51.4(7)
C8 C1 C2 C3 -168.9(6)
C6 C1 C2 C3 60.7(7)
C1 C2 C3 C4 -41.8(9)
C2 C3 C4 C5 40.4(8)
C3 C4 C5 C7 177.7(5)
C3 C4 C5 C6 -56.9(6)
C3 C4 C5 C9 52.7(6)
C7 C5 C6 C1 -165.0(5)
C4 C5 C6 C1 71.4(5)
C9 C5 C6 C1 -45.7(5)
O1 C1 C6 C5 41.7(6)
C8 C1 C6 C5 160.9(5)
C2 C1 C6 C5 -74.3(6)
C6 C5 C7 O3 -1.0(8)
C4 C5 C7 O3 121.8(6)
C9 C5 C7 O3 -113.4(6)
C6 C5 C7 O4 -179.7(5)
C4 C5 C7 O4 -56.9(6)
C9 C5 C7 O4 67.9(6)
O1 C1 C8 I1 68.9(5)
C6 C1 C8 I1 -47.8(7)
C2 C1 C8 I1 -172.9(4)
C1 O1 C9 C12 109.9(5)
C1 O1 C9 C10 -130.5(5)
C1 O1 C9 C5 -8.4(6)
C7 C5 C9 O1 154.6(4)
C6 C5 C9 O1 34.0(5)
C4 C5 C9 O1 -81.2(5)
C7 C5 C9 C12 37.4(6)
C6 C5 C9 C12 -83.3(5)
C4 C5 C9 C12 161.5(4)
C7 C5 C9 C10 -86.4(6)
C6 C5 C9 C10 152.9(5)
C4 C5 C9 C10 37.7(6)
O1 C9 C10 C11 -102(18)
C12 C9 C10 C11 18(18)
C5 C9 C10 C11 142(18)
O1 C9 C12 C13 -112(37)
C10 C9 C12 C13 128(37)
C5 C9 C12 C13 1(37)
